data_7044294
loop_
_publ_author_name
'Xue, zhenzhen'
'Zhang, Di'
'Pan, Jie'
'Han, Song-De'
'Li, Jinhua'
'Wang, Guo-Ming'

_publ_section_title
;
 A porous copper-organic framework with intersecting channels and gas
 adsorption properties
;
_journal_name_full 'Dalton Trans.'
_journal_paper_doi 10.1039/C7DT03339G
_journal_year 2017
_chemical_formula_sum 'C28 H20 Cu6 I2 N4 O20 S0'
_chemical_formula_weight 1367.52
_chemical_name_systematic
; 
 ? 
;
_space_group_IT_number 139
_symmetry_cell_setting tetragonal
_symmetry_space_group_name_Hall '-I 4 2'
_symmetry_space_group_name_H-M 'I 4/m m m'
_atom_sites_solution_hydrogens geom
_atom_sites_solution_primary direct
_atom_sites_solution_secondary difmap
_audit_creation_method SHELXL-97
_audit_update_record
;
2017-08-02 deposited with the CCDC.
2017-09-19 downloaded from the CCDC.
;
_cell_angle_alpha 90.00
_cell_angle_beta 90.00
_cell_angle_gamma 90.00
_cell_formula_units_Z 4
_cell_length_a 18.5020(2)
_cell_length_b 18.5020(2)
_cell_length_c 20.9217(6)
_cell_measurement_reflns_used 4180
_cell_measurement_temperature 293(2)
_cell_measurement_theta_max 70.1050
_cell_measurement_theta_min 4.2040
_cell_volume 7162.0(2)
_computing_cell_refinement 'CrysAlisPro 1.171.38.41 (Rigaku OD, 2015)'
_computing_data_collection 'CrysAlisPro 1.171.38.41 (Rigaku OD, 2015)'
_computing_data_reduction 'CrysAlisPro 1.171.38.41 (Rigaku OD, 2015)'
_computing_structure_refinement 'SHELXL-97 (Sheldrick, 1997)'
_computing_structure_solution 'SHELXS-97 (Sheldrick, 1990)'
_diffrn_ambient_temperature 293(2)
_diffrn_measured_fraction_theta_full 0.986
_diffrn_measured_fraction_theta_max 0.986
_diffrn_measurement_device_type 'SuperNova, Dual, Cu at zero'
_diffrn_radiation_monochromator graphite
_diffrn_radiation_source 'fine-focus sealed tube'
_diffrn_radiation_type CuK\a
_diffrn_radiation_wavelength 1.54178
_diffrn_reflns_av_R_equivalents 0.0202
_diffrn_reflns_av_sigmaI/netI 0.0151
_diffrn_reflns_limit_h_max 21
_diffrn_reflns_limit_h_min -20
_diffrn_reflns_limit_k_max 22
_diffrn_reflns_limit_k_min -14
_diffrn_reflns_limit_l_max 25
_diffrn_reflns_limit_l_min -24
_diffrn_reflns_number 7659
_diffrn_reflns_theta_full 70.23
_diffrn_reflns_theta_max 70.23
_diffrn_reflns_theta_min 3.38
_exptl_absorpt_coefficient_mu 9.133
_exptl_absorpt_correction_T_max 1.00000
_exptl_absorpt_correction_T_min 0.65466
_exptl_absorpt_correction_type multi-scan
_exptl_crystal_colour green
_exptl_crystal_density_diffrn 1.268
_exptl_crystal_density_method 'not measured'
_exptl_crystal_description block
_exptl_crystal_F_000 2624
_exptl_crystal_size_max 0.20
_exptl_crystal_size_mid 0.16
_exptl_crystal_size_min 0.15
_platon_squeeze_details
;
;
_refine_diff_density_max 1.828
_refine_diff_density_min -0.387
_refine_diff_density_rms 0.102
_refine_ls_extinction_method none
_refine_ls_goodness_of_fit_ref 1.085
_refine_ls_hydrogen_treatment constr
_refine_ls_matrix_type full
_refine_ls_number_parameters 80
_refine_ls_number_reflns 1932
_refine_ls_number_restraints 0
_refine_ls_restrained_S_all 1.085
_refine_ls_R_factor_all 0.0437
_refine_ls_R_factor_gt 0.0426
_refine_ls_shift/su_max 0.001
_refine_ls_shift/su_mean 0.000
_refine_ls_structure_factor_coef Fsqd
_refine_ls_weighting_details 'calc w=1/[\s^2^(Fo^2^)+(0.0970P)^2^+12.2888P] where P=(Fo^2^+2Fc^2^)/3'
_refine_ls_weighting_scheme calc
_refine_ls_wR_factor_gt 0.1394
_refine_ls_wR_factor_ref 0.1409
_reflns_number_gt 1811
_reflns_number_total 1932
_reflns_threshold_expression >2sigma(I)
_cod_data_source_file c7dt03339g2.cif
_cod_data_source_block 1
_cod_original_sg_symbol_H-M I4/mmm
_cod_database_code 7044294

loop_
_symmetry_equiv_pos_as_xyz
'x, y, z'
'-x, -y, z'
'-y, x, z'
'y, -x, z'
'-x, y, -z'
'x, -y, -z'
'y, x, -z'
'-y, -x, -z'
'x+1/2, y+1/2, z+1/2'
'-x+1/2, -y+1/2, z+1/2'
'-y+1/2, x+1/2, z+1/2'
'y+1/2, -x+1/2, z+1/2'
'-x+1/2, y+1/2, -z+1/2'
'x+1/2, -y+1/2, -z+1/2'
'y+1/2, x+1/2, -z+1/2'
'-y+1/2, -x+1/2, -z+1/2'
'-x, -y, -z'
'x, y, -z'
'y, -x, -z'
'-y, x, -z'
'x, -y, z'
'-x, y, z'
'-y, -x, z'
'y, x, z'
'-x+1/2, -y+1/2, -z+1/2'
'x+1/2, y+1/2, -z+1/2'
'y+1/2, -x+1/2, -z+1/2'
'-y+1/2, x+1/2, -z+1/2'
'x+1/2, -y+1/2, z+1/2'
'-x+1/2, y+1/2, z+1/2'
'-y+1/2, -x+1/2, z+1/2'
'y+1/2, x+1/2, z+1/2'

loop_
_atom_site_label
_atom_site_type_symbol
_atom_site_fract_x
_atom_site_fract_y
_atom_site_fract_z
_atom_site_U_iso_or_equiv
_atom_site_adp_type
_atom_site_occupancy
_atom_site_symmetry_multiplicity
_atom_site_calc_flag
_atom_site_refinement_flags
Cu1 Cu 0.07308(7) 0.5000 0.0000 0.0431(3) Uani 1 4 d S
Cu2 Cu 0.28620(3) 0.71380(3) -0.29536(3) 0.0319(2) Uani 1 2 d S
I1 I 0.0000 0.37830(3) 0.0063(5) 0.0438(11) Uani 0.50 2 d SP
C1 C 0.1622(2) 0.5621(2) -0.10570(17) 0.0412(8) Uani 1 1 d .
H1A H 0.1472 0.6054 -0.0875 0.049 Uiso 1 1 calc R
C2 C 0.2064(2) 0.5648(2) -0.15859(18) 0.0399(8) Uani 1 1 d .
C3 C 0.2295(3) 0.5000 -0.1858(3) 0.0418(11) Uani 1 2 d S
H3A H 0.2597 0.5000 -0.2213 0.050 Uiso 1 2 calc SR
C4 C 0.2256(2) 0.6353(2) -0.18948(19) 0.0409(8) Uani 1 1 d .
N1 N 0.1398(3) 0.5000 -0.0793(2) 0.0424(10) Uani 1 2 d S
O1 O 0.26226(17) 0.63156(14) -0.23977(15) 0.0495(7) Uani 1 1 d .
O1W O 0.3488(2) 0.6512(2) -0.3611(3) 0.0870(18) Uani 1 2 d S
O2 O 0.20217(16) 0.69155(14) -0.16368(14) 0.0488(7) Uani 1 1 d .

loop_
_atom_site_aniso_label
_atom_site_aniso_U_11
_atom_site_aniso_U_22
_atom_site_aniso_U_33
_atom_site_aniso_U_23
_atom_site_aniso_U_13
_atom_site_aniso_U_12
Cu1 0.0571(7) 0.0353(6) 0.0369(5) 0.000 0.000 0.000
Cu2 0.0276(3) 0.0276(3) 0.0405(4) -0.00714(18) 0.00714(18) -0.0032(2)
I1 0.0550(4) 0.0294(3) 0.047(3) 0.0023(5) 0.000 0.000
C1 0.048(2) 0.0295(17) 0.0464(18) -0.0017(15) 0.0052(16) -0.0016(14)
C2 0.0387(19) 0.0332(19) 0.0480(19) 0.0016(15) 0.0019(15) -0.0029(14)
C3 0.042(3) 0.033(3) 0.050(3) 0.000 0.008(2) 0.000
C4 0.0394(19) 0.0328(18) 0.0506(19) -0.0019(16) 0.0010(16) -0.0056(14)
N1 0.057(3) 0.030(2) 0.040(2) 0.000 0.008(2) 0.000
O1 0.0581(17) 0.0323(13) 0.0582(16) 0.0012(12) 0.0187(13) -0.0012(11)
O1W 0.086(2) 0.086(2) 0.089(4) -0.036(2) 0.036(2) 0.024(3)
O2 0.0582(16) 0.0321(14) 0.0561(16) -0.0017(11) 0.0143(13) -0.0045(11)

loop_
_atom_type_symbol
_atom_type_description
_atom_type_scat_dispersion_real
_atom_type_scat_dispersion_imag
_atom_type_scat_source
C C 0.0181 0.0091 'International Tables Vol C Tables 4.2.6.8 and 6.1.1.4'
H H 0.0000 0.0000 'International Tables Vol C Tables 4.2.6.8 and 6.1.1.4'
N N 0.0311 0.0180 'International Tables Vol C Tables 4.2.6.8 and 6.1.1.4'
O O 0.0492 0.0322 'International Tables Vol C Tables 4.2.6.8 and 6.1.1.4'
S S 0.3331 0.5567 'International Tables Vol C Tables 4.2.6.8 and 6.1.1.4'
Cu Cu -1.9646 0.5888 'International Tables Vol C Tables 4.2.6.8 and 6.1.1.4'
I I -0.3257 6.8362 'International Tables Vol C Tables 4.2.6.8 and 6.1.1.4'

loop_
_geom_angle_atom_site_label_1
_geom_angle_atom_site_label_2
_geom_angle_atom_site_label_3
_geom_angle
_geom_angle_site_symmetry_1
_geom_angle_site_symmetry_3
N1 Cu1 N1 106.7(3) 18 .
N1 Cu1 I1 105.5(2) 18 .
N1 Cu1 I1 110.3(2) . .
N1 Cu1 I1 105.5(2) 18 2_565
N1 Cu1 I1 110.3(2) . 2_565
I1 Cu1 I1 117.79(6) . 2_565
N1 Cu1 I1 110.3(2) 18 17_565
N1 Cu1 I1 105.5(2) . 17_565
I1 Cu1 I1 118.12(5) . 17_565
I1 Cu1 I1 5.8(5) 2_565 17_565
N1 Cu1 I1 110.3(2) 18 18
N1 Cu1 I1 105.5(2) . 18
I1 Cu1 I1 5.8(5) . 18
I1 Cu1 I1 118.12(5) 2_565 18
I1 Cu1 I1 117.79(6) 17_565 18
N1 Cu1 Cu1 126.64(15) 18 17_565
N1 Cu1 Cu1 126.64(15) . 17_565
I1 Cu1 Cu1 59.06(3) . 17_565
I1 Cu1 Cu1 59.06(3) 2_565 17_565
I1 Cu1 Cu1 59.06(3) 17_565 17_565
I1 Cu1 Cu1 59.06(3) 18 17_565
O2 Cu2 O2 90.29(19) 25_564 15_454
O2 Cu2 O1 88.42(14) 25_564 23_665
O2 Cu2 O1 166.97(12) 15_454 23_665
O2 Cu2 O1 166.97(12) 25_564 .
O2 Cu2 O1 88.42(14) 15_454 .
O1 Cu2 O1 89.9(2) 23_665 .
O2 Cu2 O1W 98.23(15) 25_564 .
O2 Cu2 O1W 98.23(15) 15_454 .
O1 Cu2 O1W 94.78(15) 23_665 .
O1 Cu2 O1W 94.78(15) . .
O2 Cu2 Cu2 85.30(8) 25_564 25_564
O2 Cu2 Cu2 85.30(8) 15_454 25_564
O1 Cu2 Cu2 81.68(8) 23_665 25_564
O1 Cu2 Cu2 81.68(8) . 25_564
O1W Cu2 Cu2 174.96(19) . 25_564
I1 I1 Cu1 87.1(2) 18 .
I1 I1 Cu1 87.1(2) 18 17_565
Cu1 I1 Cu1 61.88(5) . 17_565
N1 C1 C2 123.1(4) . .
N1 C1 H1A 118.4 . .
C2 C1 H1A 118.4 . .
C1 C2 C3 118.6(4) . .
C1 C2 C4 121.3(3) . .
C3 C2 C4 120.0(3) . .
C2 C3 C2 118.7(5) . 21_565
C2 C3 H3A 120.7 . .
C2 C3 H3A 120.7 21_565 .
O2 C4 O1 126.5(4) . .
O2 C4 C2 117.1(3) . .
O1 C4 C2 116.3(3) . .
C1 N1 C1 117.9(5) 21_565 .
C1 N1 Cu1 121.0(2) 21_565 .
C1 N1 Cu1 121.0(2) . .
C4 O1 Cu2 125.2(3) . .
C4 O2 Cu2 121.1(3) . 25_564

loop_
_geom_bond_atom_site_label_1
_geom_bond_atom_site_label_2
_geom_bond_distance
_geom_bond_site_symmetry_2
Cu1 N1 2.067(5) 18
Cu1 N1 2.067(5) .
Cu1 I1 2.6299(10) .
Cu1 I1 2.6299(10) 2_565
Cu1 I1 2.6299(10) 17_565
Cu1 I1 2.6299(10) 18
Cu1 Cu1 2.704(2) 17_565
Cu2 O2 1.961(3) 25_564
Cu2 O2 1.961(3) 15_454
Cu2 O1 1.966(3) 23_665
Cu2 O1 1.966(3) .
Cu2 O1W 2.138(4) .
Cu2 Cu2 2.6817(13) 25_564
I1 I1 0.26(2) 18
I1 Cu1 2.6299(10) 17_565
C1 N1 1.341(4) .
C1 C2 1.377(5) .
C1 H1A 0.9300 .
C2 C3 1.394(5) .
C2 C4 1.498(5) .
C3 C2 1.394(5) 21_565
C3 H3A 0.9300 .
C4 O2 1.251(5) .
C4 O1 1.253(5) .
N1 C1 1.341(4) 21_565
O2 Cu2 1.961(3) 25_564

loop_
_platon_squeeze_void_nr
_platon_squeeze_void_average_x
_platon_squeeze_void_average_y
_platon_squeeze_void_average_z
_platon_squeeze_void_volume
_platon_squeeze_void_count_electrons
1 -0.030 -0.018 -0.018 4047.1 614.0
